data_7708101
loop_
_publ_author_name
'Kotrle, Kamil'
'Nemec, Ivan'
'Moncol, Jan'
'Cizmar, Erik'
'Herchel, Radovan'

_publ_section_title
;
 3d-4f magnetic exchange interactions and anisotropy in a series of
 heterobimetallic vanadium(IV)-lanthanide(III) Schiff base complexes
;
_journal_name_full 'Dalton Transactions'
_journal_paper_doi 10.1039/D1DT01944A
_journal_year 2021
_chemical_formula_moiety 'C19 H22 Dy N5 O15 V'
_chemical_formula_sum 'C19 H22 Dy N5 O15 V'
_chemical_formula_weight 773.85
_space_group_crystal_system monoclinic
_space_group_IT_number 14
_space_group_name_Hall '-P 2ybc'
_space_group_name_H-M_alt 'P 1 21/c 1'
_atom_sites_solution_hydrogens mixed
_atom_sites_solution_primary dual
_audit_creation_date 2021-06-12
_audit_creation_method
;
Olex2 1.3
(compiled 2020.11.12 svn.r5f609507 for OlexSys, GUI svn.r6272)
;
_audit_update_record
;
2021-06-13 deposited with the CCDC.	2021-08-23 downloaded from the CCDC.
;
_cell_angle_alpha 90
_cell_angle_beta 96.3710(10)
_cell_angle_gamma 90
_cell_formula_units_Z 4
_cell_length_a 15.0536(3)
_cell_length_b 16.8695(3)
_cell_length_c 9.9480(2)
_cell_measurement_reflns_used 172105
_cell_measurement_temperature 100
_cell_measurement_theta_max 28.24
_cell_measurement_theta_min 2.08
_cell_volume 2510.66(8)
_computing_cell_refinement
;
X-Area Recipe 1.33.0.0 (STOE, 2015)
;
_computing_data_collection
;
X-Area Pilatus3_SV 1.31.150.0 (STOE, 2018)
;
_computing_data_reduction
;
X-Area Integrate 1.73.1.0 (STOE, 2018)
X-Area LANA 1.73.2.0 (STOE, 2018)
;
_computing_molecular_graphics 'Olex2 1.3 (Dolomanov et al., 2009)'
_computing_publication_material
;
STOE & Cie GmbH, X-Area, software package for collecting single-crystal or
multi-domain crystal data on STOE area-detector diffractometers, for image 
processing, for the correction and scaling of reflection intensities and 
for outlier rejection, version 1.84, Darmstadt 2018
;
_computing_structure_refinement 'SHELXL 2018/3 (Sheldrick, 2015)'
_computing_structure_solution 'SHELXT 2018/2 (Sheldrick, 2018)'
_diffrn_ambient_temperature 100
_diffrn_detector Pilatus300K
_diffrn_detector_area_resol_mean 5.81
_diffrn_detector_type 'DECTRIS PILATUS3R 300K'
_diffrn_measured_fraction_theta_full 0.999
_diffrn_measured_fraction_theta_max 0.999
_diffrn_measurement_details
;
 3262 frames, detector distance = 50 mm
;
_diffrn_measurement_device 'Eulerian 4-circle diffractometer'
_diffrn_measurement_device_type 'Stoe Stadivari with Incoatec Ag HB'
_diffrn_measurement_method '\w scans'
_diffrn_radiation_collimation '0.2 mm diameter'
_diffrn_radiation_monochromator 'Graded multilayer mirror'
_diffrn_radiation_polarisn_norm 270
_diffrn_radiation_type 'Ag K\a'
_diffrn_radiation_wavelength 0.56083
_diffrn_reflns_av_R_equivalents 0.0197
_diffrn_reflns_av_unetI/netI 0.0114
_diffrn_reflns_Laue_measured_fraction_full 0.999
_diffrn_reflns_Laue_measured_fraction_max 0.999
_diffrn_reflns_limit_h_max 18
_diffrn_reflns_limit_h_min -18
_diffrn_reflns_limit_k_max 21
_diffrn_reflns_limit_k_min -20
_diffrn_reflns_limit_l_max 12
_diffrn_reflns_limit_l_min -12
_diffrn_reflns_number 44181
_diffrn_reflns_point_group_measured_fraction_full 0.999
_diffrn_reflns_point_group_measured_fraction_max 0.999
_diffrn_reflns_theta_full 19.664
_diffrn_reflns_theta_max 20.518
_diffrn_reflns_theta_min 2.187
_diffrn_source 'Incoatec HB I\ms 2.0'
_diffrn_source_current 0.600
_diffrn_source_power 0.030
_diffrn_source_type 'Incoatec Ag tube'
_diffrn_source_voltage 50
_exptl_absorpt_coefficient_mu 1.814
_exptl_absorpt_correction_T_max 0.9655
_exptl_absorpt_correction_T_min 0.3099
_exptl_absorpt_correction_type multi-scan
_exptl_absorpt_process_details
;
STOE LANA, absorption correction by scaling of reflection intensities.
J. Koziskova, F. Hahn, J. Richter, J. Kozisek, Acta Chimica Slovaca, 9, 2016, pp. 136 - 140.
;
_exptl_crystal_colour green
_exptl_crystal_colour_primary green
_exptl_crystal_density_diffrn 2.047
_exptl_crystal_description plate
_exptl_crystal_F_000 1520
_exptl_crystal_size_max 0.18
_exptl_crystal_size_mid 0.12
_exptl_crystal_size_min 0.03
_refine_diff_density_max 2.900
_refine_diff_density_min -0.845
_refine_diff_density_rms 0.086
_refine_ls_extinction_method none
_refine_ls_goodness_of_fit_ref 1.044
_refine_ls_hydrogen_treatment mixed
_refine_ls_matrix_type full
_refine_ls_number_parameters 399
_refine_ls_number_reflns 5130
_refine_ls_number_restraints 4
_refine_ls_restrained_S_all 1.049
_refine_ls_R_factor_all 0.0237
_refine_ls_R_factor_gt 0.0214
_refine_ls_shift/su_max 0.002
_refine_ls_shift/su_mean 0.000
_refine_ls_structure_factor_coef Fsqd
_refine_ls_weighting_details 'w=1/[\s^2^(Fo^2^)+(0.0304P)^2^+4.6313P] where P=(Fo^2^+2Fc^2^)/3'
_refine_ls_weighting_scheme calc
_refine_ls_wR_factor_gt 0.0553
_refine_ls_wR_factor_ref 0.0560
_reflns_Friedel_coverage 0.000
_reflns_number_gt 4699
_reflns_number_total 5130
_reflns_threshold_expression 'I > 2\s(I)'
_cod_data_source_file d1dt01944a2.cif
_cod_data_source_block 3_VDy
_cod_database_code 7708101
_shelx_shelxl_version_number 2018/3
_shelx_space_group_comment
;
The symmetry employed for this shelxl refinement is uniquely defined
by the following loop, which should always be used as a source of
symmetry information in preference to the above space-group names.
They are only intended as comments.
;
_shelx_estimated_absorpt_t_max 0.948
_shelx_estimated_absorpt_t_min 0.736
_olex2_refinement_description
;
1. Fixed Uiso
 At 1.2 times of:
  All C(H) groups, All C(H,H) groups
 At 1.5 times of:
  All C(H,H,H) groups
2. Shared sites
{C10A, C10B}
3. Restrained distances
 O3-H3B
 0.85 with sigma of 0.01
 O3-H3A
 0.85 with sigma of 0.01
 H3A-H3B
 1.35 with sigma of 0.02
 C9A-C10A \\sim C9B-C10B
 with sigma of 0.02
4. Uiso/Uaniso restraints and constraints
Uanis(C10A) = Uanis(C10B)
5. Others
 Sof(C8B)=Sof(H8BA)=Sof(H8BB)=Sof(C9B)=Sof(H9BA)=Sof(H9BB)=Sof(C10B)=Sof(H10C)=
 Sof(H10D)=1-FVAR(1)
 Sof(C8A)=Sof(H8AA)=Sof(H8AB)=Sof(C9A)=Sof(H9AA)=Sof(H9AB)=Sof(C10A)=Sof(H10A)=
 Sof(H10B)=FVAR(1)
6.a Secondary CH2 refined with riding coordinates:
 C8A(H8AA,H8AB), C9A(H9AA,H9AB), C10A(H10A,H10B), C8B(H8BA,H8BB), C9B(H9BA,
 H9BB), C10B(H10C,H10D)
6.b Aromatic/amide H refined with riding coordinates:
 C3(H3), C4(H4), C5(H5), C7(H7), C11(H11), C13(H13), C14(H14), C15(H15)
6.c Idealised Me refined as rotating group:
 C18(H18A,H18B,H18C), C19(H19A,H19B,H19C)
;
_olex2_submission_special_instructions 'No special instructions were received'

loop_
_space_group_symop_operation_xyz
'x, y, z'
'-x, y+1/2, -z+1/2'
'-x, -y, -z'
'x, -y-1/2, z-1/2'

loop_
_atom_site_label
_atom_site_type_symbol
_atom_site_fract_x
_atom_site_fract_y
_atom_site_fract_z
_atom_site_U_iso_or_equiv
_atom_site_adp_type
_atom_site_occupancy
_atom_site_site_symmetry_order
_atom_site_calc_flag
_atom_site_refinement_flags_posn
_atom_site_refinement_flags_adp
_atom_site_refinement_flags_occupancy
_atom_site_disorder_assembly
_atom_site_disorder_group
C1 C 0.82140(18) 0.38777(17) 0.5230(3) 0.0186(5) Uani 1 1 d . . . . .
C2 C 0.79752(18) 0.32167(17) 0.5974(3) 0.0194(5) Uani 1 1 d . . . . .
C3 C 0.8311(2) 0.24704(18) 0.5783(3) 0.0238(6) Uani 1 1 d . . . . .
H3 H 0.813412 0.203398 0.629548 0.029 Uiso 1 1 calc R U . . .
C4 C 0.8913(2) 0.23624(19) 0.4828(3) 0.0265(6) Uani 1 1 d . . . . .
H4 H 0.916160 0.185333 0.470460 0.032 Uiso 1 1 calc R U . . .
C5 C 0.9146(2) 0.29931(19) 0.4067(3) 0.0251(6) Uani 1 1 d . . . . .
H5 H 0.955216 0.291287 0.341300 0.030 Uiso 1 1 calc R U . . .
C6 C 0.87945(18) 0.37584(17) 0.4236(3) 0.0199(6) Uani 1 1 d . . . . .
C7 C 0.90393(18) 0.43733(19) 0.3327(3) 0.0229(6) Uani 1 1 d . . . . .
H7 H 0.937597 0.421054 0.262274 0.027 Uiso 1 1 calc R U . . .
C8A C 0.9372(6) 0.5681(5) 0.2512(8) 0.0240(17) Uani 0.542(9) 1 d . . P A 1
H8AA H 0.993165 0.584726 0.305750 0.029 Uiso 0.542(9) 1 calc R U P A 1
H8AB H 0.953906 0.538940 0.171393 0.029 Uiso 0.542(9) 1 calc R U P A 1
C9A C 0.8851(4) 0.6408(3) 0.2038(5) 0.0220(15) Uani 0.542(9) 1 d D . P A 1
H9AA H 0.912371 0.664321 0.127006 0.026 Uiso 0.542(9) 1 calc R U P A 1
H9AB H 0.823303 0.624814 0.170287 0.026 Uiso 0.542(9) 1 calc R U P A 1
C10A C 0.8816(2) 0.70031(19) 0.3072(3) 0.0263(6) Uani 0.542(9) 1 d D . P A 1
H10A H 0.861852 0.751212 0.264272 0.032 Uiso 0.542(9) 1 calc R U P A 1
H10B H 0.942264 0.708135 0.354820 0.032 Uiso 0.542(9) 1 calc R U P A 1
C8B C 0.9019(6) 0.5543(5) 0.2169(9) 0.0205(18) Uani 0.458(9) 1 d . . P A 2
H8BA H 0.845372 0.565037 0.159030 0.025 Uiso 0.458(9) 1 calc R U P A 2
H8BB H 0.942114 0.523753 0.163867 0.025 Uiso 0.458(9) 1 calc R U P A 2
C9B C 0.9462(4) 0.6316(4) 0.2685(6) 0.0221(19) Uani 0.458(9) 1 d D . P A 2
H9BA H 0.981816 0.652082 0.198160 0.027 Uiso 0.458(9) 1 calc R U P A 2
H9BB H 0.988398 0.619293 0.349304 0.027 Uiso 0.458(9) 1 calc R U P A 2
C10B C 0.8816(2) 0.70031(19) 0.3072(3) 0.0263(6) Uani 0.458(9) 1 d D . P A 2
H10C H 0.918581 0.745470 0.344130 0.032 Uiso 0.458(9) 1 calc R U P A 2
H10D H 0.845730 0.718782 0.223650 0.032 Uiso 0.458(9) 1 calc R U P A 2
C11 C 0.77127(19) 0.73414(17) 0.4448(3) 0.0211(6) Uani 1 1 d . . . . .
H11 H 0.779273 0.784518 0.405191 0.025 Uiso 1 1 calc R U . . .
C12 C 0.70561(19) 0.73043(17) 0.5408(3) 0.0196(5) Uani 1 1 d . . . . .
C13 C 0.6584(2) 0.80095(17) 0.5602(3) 0.0244(6) Uani 1 1 d . . . . .
H13 H 0.672476 0.847730 0.513775 0.029 Uiso 1 1 calc R U . . .
C14 C 0.5928(2) 0.80317(18) 0.6444(3) 0.0264(6) Uani 1 1 d . . . . .
H14 H 0.562306 0.851457 0.656885 0.032 Uiso 1 1 calc R U . . .
C15 C 0.5703(2) 0.73494(18) 0.7122(3) 0.0229(6) Uani 1 1 d . . . . .
H15 H 0.524083 0.736408 0.769996 0.027 Uiso 1 1 calc R U . . .
C16 C 0.61561(18) 0.66535(16) 0.6947(3) 0.0182(5) Uani 1 1 d . . . . .
C17 C 0.68479(18) 0.66181(16) 0.6108(3) 0.0168(5) Uani 1 1 d . . . . .
C18 C 0.6940(2) 0.27139(17) 0.7449(3) 0.0245(6) Uani 1 1 d . . . . .
H18A H 0.665598 0.238901 0.670501 0.037 Uiso 1 1 calc R U . . .
H18B H 0.648529 0.290037 0.800678 0.037 Uiso 1 1 calc R U . . .
H18C H 0.738533 0.239578 0.800419 0.037 Uiso 1 1 calc R U . . .
C19 C 0.51100(19) 0.58843(19) 0.8041(3) 0.0239(6) Uani 1 1 d . . . . .
H19A H 0.508962 0.625807 0.879112 0.036 Uiso 1 1 calc R U . . .
H19B H 0.501637 0.534438 0.836033 0.036 Uiso 1 1 calc R U . . .
H19C H 0.463950 0.601711 0.731457 0.036 Uiso 1 1 calc R U . . .
Dy1 Dy 0.70739(2) 0.48160(2) 0.73948(2) 0.01565(5) Uani 1 1 d . . . . .
N1 N 0.88502(18) 0.51127(16) 0.3373(3) 0.0281(6) Uani 1 1 d . . . . .
N2 N 0.81970(16) 0.67791(15) 0.4069(2) 0.0212(5) Uani 1 1 d . . . . .
N3 N 0.54150(16) 0.41871(15) 0.6176(2) 0.0222(5) Uani 1 1 d . . . . .
N4 N 0.69154(16) 0.44260(14) 1.0281(2) 0.0206(5) Uani 1 1 d . . . . .
N5 N 0.87163(16) 0.54411(15) 0.8702(2) 0.0223(5) Uani 1 1 d . . . . .
O1 O 0.78648(13) 0.45780(11) 0.55012(19) 0.0189(4) Uani 1 1 d . . . . .
O2 O 0.72516(12) 0.59180(11) 0.59976(18) 0.0173(4) Uani 1 1 d . . . . .
O3 O 0.70257(14) 0.55131(13) 0.3291(2) 0.0229(4) Uani 1 1 d D . . . .
O4 O 0.91037(14) 0.58257(14) 0.5896(2) 0.0311(5) Uani 1 1 d . . . . .
O5 O 0.73759(13) 0.33912(11) 0.68997(19) 0.0200(4) Uani 1 1 d . . . . .
O6 O 0.59767(12) 0.59339(12) 0.75322(19) 0.0188(4) Uani 1 1 d . . . . .
O7 O 0.59590(13) 0.44939(13) 0.5452(2) 0.0235(4) Uani 1 1 d . . . . .
O8 O 0.56678(13) 0.41669(12) 0.74542(19) 0.0218(4) Uani 1 1 d . . . . .
O9 O 0.46892(15) 0.39270(15) 0.5721(2) 0.0326(5) Uani 1 1 d . . . . .
O10 O 0.73320(16) 0.40381(13) 0.9457(2) 0.0279(5) Uani 1 1 d . . . . .
O11 O 0.64625(15) 0.50044(13) 0.9817(2) 0.0272(5) Uani 1 1 d . . . . .
O12 O 0.69645(16) 0.42283(13) 1.1486(2) 0.0286(5) Uani 1 1 d . . . . .
O13 O 0.79514(13) 0.57595(12) 0.8793(2) 0.0236(4) Uani 1 1 d . . . . .
O14 O 0.86947(15) 0.47656(13) 0.8143(2) 0.0287(5) Uani 1 1 d . . . . .
O15 O 0.94081(14) 0.57715(15) 0.9131(2) 0.0307(5) Uani 1 1 d . . . . .
V1 V 0.82246(3) 0.56454(3) 0.49004(5) 0.02032(11) Uani 1 1 d . . . . .
H3A H 0.693(3) 0.5129(19) 0.275(4) 0.053(14) Uiso 1 1 d D . . . .
H3B H 0.6528(14) 0.563(2) 0.355(4) 0.052(13) Uiso 1 1 d D . . . .

loop_
_atom_site_aniso_label
_atom_site_aniso_U_11
_atom_site_aniso_U_22
_atom_site_aniso_U_33
_atom_site_aniso_U_23
_atom_site_aniso_U_13
_atom_site_aniso_U_12
C1 0.0169(13) 0.0204(14) 0.0177(12) -0.0030(10) -0.0011(10) 0.0011(10)
C2 0.0204(13) 0.0225(14) 0.0150(12) -0.0036(10) 0.0004(10) 0.0006(11)
C3 0.0271(15) 0.0199(14) 0.0239(14) -0.0032(11) -0.0001(12) 0.0015(12)
C4 0.0255(15) 0.0233(15) 0.0305(16) -0.0063(12) 0.0026(12) 0.0048(12)
C5 0.0223(14) 0.0287(16) 0.0246(14) -0.0078(12) 0.0043(11) 0.0031(12)
C6 0.0155(13) 0.0245(14) 0.0193(13) -0.0042(11) 0.0005(10) 0.0022(11)
C7 0.0175(13) 0.0340(16) 0.0175(13) 0.0002(11) 0.0037(10) 0.0057(12)
C8A 0.019(4) 0.032(5) 0.023(4) 0.006(3) 0.010(3) 0.001(3)
C9A 0.021(3) 0.027(3) 0.018(3) 0.003(2) 0.005(2) 0.001(2)
C10A 0.0232(15) 0.0292(16) 0.0274(15) 0.0101(12) 0.0062(12) -0.0019(12)
C8B 0.019(4) 0.024(4) 0.020(4) 0.003(3) 0.007(3) -0.001(4)
C9B 0.017(3) 0.028(4) 0.022(3) 0.006(3) 0.007(3) 0.001(3)
C10B 0.0232(15) 0.0292(16) 0.0274(15) 0.0101(12) 0.0062(12) -0.0019(12)
C11 0.0249(14) 0.0198(14) 0.0177(13) 0.0021(10) -0.0019(11) -0.0069(11)
C12 0.0225(14) 0.0190(13) 0.0167(12) -0.0011(10) -0.0007(10) -0.0017(11)
C13 0.0347(16) 0.0169(14) 0.0206(13) 0.0004(11) -0.0014(12) -0.0017(12)
C14 0.0326(16) 0.0201(14) 0.0257(15) -0.0022(12) 0.0004(12) 0.0053(12)
C15 0.0238(14) 0.0243(15) 0.0207(13) -0.0022(11) 0.0034(11) 0.0040(11)
C16 0.0194(13) 0.0182(13) 0.0167(12) -0.0002(10) 0.0005(10) 0.0004(11)
C17 0.0178(12) 0.0169(13) 0.0150(12) -0.0032(10) -0.0016(10) -0.0008(10)
C18 0.0286(15) 0.0177(14) 0.0279(15) 0.0014(11) 0.0058(12) -0.0045(12)
C19 0.0176(13) 0.0290(15) 0.0263(14) 0.0010(12) 0.0077(11) 0.0002(12)
Dy1 0.01619(7) 0.01618(7) 0.01484(7) -0.00024(4) 0.00285(5) -0.00061(5)
N1 0.0291(14) 0.0340(15) 0.0234(13) 0.0100(11) 0.0131(11) 0.0135(12)
N2 0.0189(11) 0.0266(13) 0.0178(11) 0.0039(9) 0.0013(9) -0.0032(10)
N3 0.0224(12) 0.0225(12) 0.0218(12) 0.0000(9) 0.0022(10) -0.0015(10)
N4 0.0253(12) 0.0189(12) 0.0174(11) 0.0001(9) 0.0021(9) -0.0042(10)
N5 0.0224(12) 0.0283(13) 0.0165(11) -0.0026(10) 0.0037(9) -0.0012(10)
O1 0.0209(10) 0.0171(9) 0.0196(9) 0.0013(7) 0.0068(8) 0.0030(8)
O2 0.0178(9) 0.0169(9) 0.0177(9) 0.0006(7) 0.0044(7) 0.0015(7)
O3 0.0225(10) 0.0246(11) 0.0216(10) -0.0035(8) 0.0025(8) 0.0014(9)
O4 0.0238(11) 0.0414(13) 0.0274(11) 0.0098(10) 0.0002(9) -0.0039(10)
O5 0.0252(10) 0.0159(9) 0.0198(9) -0.0001(7) 0.0064(8) -0.0014(8)
O6 0.0166(9) 0.0209(10) 0.0200(9) 0.0023(8) 0.0064(7) 0.0022(8)
O7 0.0222(10) 0.0290(11) 0.0194(9) 0.0017(8) 0.0029(8) -0.0044(9)
O8 0.0212(10) 0.0263(11) 0.0176(9) 0.0015(8) 0.0014(8) -0.0038(8)
O9 0.0238(11) 0.0423(14) 0.0305(12) -0.0026(10) -0.0029(9) -0.0126(10)
O10 0.0416(13) 0.0246(11) 0.0180(10) -0.0010(8) 0.0055(9) 0.0082(10)
O11 0.0320(12) 0.0236(11) 0.0255(11) 0.0027(8) 0.0004(9) 0.0034(9)
O12 0.0437(13) 0.0261(11) 0.0164(10) 0.0031(8) 0.0047(9) 0.0006(10)
O13 0.0196(10) 0.0241(10) 0.0269(11) -0.0057(8) 0.0012(8) 0.0020(8)
O14 0.0271(11) 0.0294(12) 0.0290(11) -0.0085(9) 0.0004(9) 0.0041(9)
O15 0.0208(11) 0.0456(14) 0.0254(11) -0.0089(10) 0.0015(8) -0.0111(10)
V1 0.0178(2) 0.0244(3) 0.0190(2) 0.00272(18) 0.00327(18) 0.00056(19)

loop_
_atom_type_symbol
_atom_type_description
_atom_type_scat_dispersion_real
_atom_type_scat_dispersion_imag
_atom_type_scat_source
C C 0.0013 0.0009 'International Tables Vol C Tables 4.2.6.8 and 6.1.1.4'
H H 0.0000 0.0000 'International Tables Vol C Tables 4.2.6.8 and 6.1.1.4'
Dy Dy -0.2642 2.9574 'International Tables Vol C Tables 4.2.6.8 and 6.1.1.4'
N N 0.0030 0.0020 'International Tables Vol C Tables 4.2.6.8 and 6.1.1.4'
O O 0.0058 0.0036 'International Tables Vol C Tables 4.2.6.8 and 6.1.1.4'
V V 0.2316 0.3398 'International Tables Vol C Tables 4.2.6.8 and 6.1.1.4'

loop_
_geom_angle_atom_site_label_1
_geom_angle_atom_site_label_2
_geom_angle_atom_site_label_3
_geom_angle
_geom_angle_site_symmetry_1
_geom_angle_site_symmetry_3
_geom_angle_publ_flag
C6 C1 C2 118.2(3) . . ?
O1 C1 C2 117.8(2) . . ?
O1 C1 C6 124.0(3) . . ?
C3 C2 C1 122.2(3) . . ?
C3 C2 O5 124.0(3) . . ?
O5 C2 C1 113.8(2) . . ?
C2 C3 H3 120.4 . . ?
C2 C3 C4 119.3(3) . . ?
C4 C3 H3 120.4 . . ?
C3 C4 H4 120.0 . . ?
C5 C4 C3 119.9(3) . . ?
C5 C4 H4 120.0 . . ?
C4 C5 H5 119.3 . . ?
C4 C5 C6 121.3(3) . . ?
C6 C5 H5 119.3 . . ?
C1 C6 C5 119.0(3) . . ?
C1 C6 C7 123.9(3) . . ?
C5 C6 C7 117.1(3) . . ?
C6 C7 H7 116.5 . . ?
N1 C7 C6 127.0(3) . . ?
N1 C7 H7 116.5 . . ?
H8AA C8A H8AB 107.7 . . ?
C9A C8A H8AA 108.9 . . ?
C9A C8A H8AB 108.9 . . ?
C9A C8A N1 113.4(5) . . ?
N1 C8A H8AA 108.9 . . ?
N1 C8A H8AB 108.9 . . ?
C8A C9A H9AA 108.8 . . ?
C8A C9A H9AB 108.8 . . ?
H9AA C9A H9AB 107.7 . . ?
C10A C9A C8A 113.8(5) . . ?
C10A C9A H9AA 108.8 . . ?
C10A C9A H9AB 108.8 . . ?
C9A C10A H10A 109.2 . . ?
C9A C10A H10B 109.2 . . ?
C9A C10A N2 112.0(3) . . ?
H10A C10A H10B 107.9 . . ?
N2 C10A H10A 109.2 . . ?
N2 C10A H10B 109.2 . . ?
H8BA C8B H8BB 108.8 . . ?
C9B C8B H8BA 110.7 . . ?
C9B C8B H8BB 110.7 . . ?
N1 C8B H8BA 110.7 . . ?
N1 C8B H8BB 110.7 . . ?
N1 C8B C9B 105.1(6) . . ?
C8B C9B H9BA 108.1 . . ?
C8B C9B H9BB 108.1 . . ?
C8B C9B C10B 116.7(5) . . ?
H9BA C9B H9BB 107.3 . . ?
C10B C9B H9BA 108.1 . . ?
C10B C9B H9BB 108.1 . . ?
C9B C10B H10C 108.5 . . ?
C9B C10B H10D 108.5 . . ?
H10C C10B H10D 107.5 . . ?
N2 C10B C9B 115.0(3) . . ?
N2 C10B H10C 108.5 . . ?
N2 C10B H10D 108.5 . . ?
C12 C11 H11 116.0 . . ?
N2 C11 H11 116.0 . . ?
N2 C11 C12 127.9(3) . . ?
C13 C12 C11 116.4(3) . . ?
C17 C12 C11 124.6(3) . . ?
C17 C12 C13 119.0(3) . . ?
C12 C13 H13 119.4 . . ?
C14 C13 C12 121.1(3) . . ?
C14 C13 H13 119.4 . . ?
C13 C14 H14 119.8 . . ?
C13 C14 C15 120.4(3) . . ?
C15 C14 H14 119.8 . . ?
C14 C15 H15 120.3 . . ?
C16 C15 C14 119.4(3) . . ?
C16 C15 H15 120.3 . . ?
C15 C16 C17 121.4(3) . . ?
C15 C16 O6 124.8(3) . . ?
O6 C16 C17 113.8(2) . . ?
C12 C17 C16 118.7(2) . . ?
O2 C17 C12 124.0(2) . . ?
O2 C17 C16 117.3(2) . . ?
H18A C18 H18B 109.5 . . ?
H18A C18 H18C 109.5 . . ?
H18B C18 H18C 109.5 . . ?
O5 C18 H18A 109.5 . . ?
O5 C18 H18B 109.5 . . ?
O5 C18 H18C 109.5 . . ?
H19A C19 H19B 109.5 . . ?
H19A C19 H19C 109.5 . . ?
H19B C19 H19C 109.5 . . ?
O6 C19 H19A 109.5 . . ?
O6 C19 H19B 109.5 . . ?
O6 C19 H19C 109.5 . . ?
N3 Dy1 N5 178.11(7) . . ?
O1 Dy1 N3 95.30(7) . . ?
O1 Dy1 N5 86.49(7) . . ?
O1 Dy1 O5 64.11(6) . . ?
O1 Dy1 O6 124.02(6) . . ?
O1 Dy1 O7 72.50(7) . . ?
O1 Dy1 O8 117.79(7) . . ?
O1 Dy1 O10 122.13(7) . . ?
O1 Dy1 O11 169.29(7) . . ?
O1 Dy1 O13 106.20(7) . . ?
O1 Dy1 O14 70.59(7) . . ?
O2 Dy1 N3 101.19(7) . . ?
O2 Dy1 N5 80.12(7) . . ?
O2 Dy1 O1 64.20(6) . . ?
O2 Dy1 O5 127.34(6) . . ?
O2 Dy1 O6 63.85(6) . . ?
O2 Dy1 O7 79.86(7) . . ?
O2 Dy1 O8 122.37(7) . . ?
O2 Dy1 O10 155.08(7) . . ?
O2 Dy1 O11 120.52(6) . . ?
O2 Dy1 O13 74.23(7) . . ?
O2 Dy1 O14 91.83(7) . . ?
O5 Dy1 N3 74.30(7) . . ?
O5 Dy1 N5 106.03(7) . . ?
O5 Dy1 O6 149.63(6) . . ?
O5 Dy1 O11 112.14(6) . . ?
O6 Dy1 N3 75.74(7) . . ?
O6 Dy1 N5 103.75(7) . . ?
O6 Dy1 O11 64.65(6) . . ?
O7 Dy1 N3 26.12(7) . . ?
O7 Dy1 N5 155.74(7) . . ?
O7 Dy1 O5 76.00(7) . . ?
O7 Dy1 O6 79.34(7) . . ?
O7 Dy1 O11 117.09(7) . . ?
O8 Dy1 N3 26.52(7) . . ?
O8 Dy1 N5 151.63(7) . . ?
O8 Dy1 O5 75.28(7) . . ?
O8 Dy1 O6 75.75(7) . . ?
O8 Dy1 O7 52.64(7) . . ?
O8 Dy1 O10 77.92(7) . . ?
O8 Dy1 O11 68.91(7) . . ?
O8 Dy1 O13 135.95(7) . . ?
O8 Dy1 O14 145.51(7) . . ?
O10 Dy1 N3 102.01(7) . . ?
O10 Dy1 N5 76.49(8) . . ?
O10 Dy1 O5 68.44(7) . . ?
O10 Dy1 O6 113.74(6) . . ?
O10 Dy1 O7 124.88(7) . . ?
O10 Dy1 O11 49.19(7) . . ?
O10 Dy1 O14 70.57(8) . . ?
O11 Dy1 N3 93.10(7) . . ?
O11 Dy1 N5 85.05(7) . . ?
O13 Dy1 N3 152.60(7) . . ?
O13 Dy1 N5 26.40(7) . . ?
O13 Dy1 O5 130.35(7) . . ?
O13 Dy1 O6 78.17(7) . . ?
O13 Dy1 O7 151.22(7) . . ?
O13 Dy1 O10 80.98(7) . . ?
O13 Dy1 O11 67.99(7) . . ?
O13 Dy1 O14 52.36(7) . . ?
O14 Dy1 N3 154.45(7) . . ?
O14 Dy1 N5 26.17(7) . . ?
O14 Dy1 O5 80.31(7) . . ?
O14 Dy1 O6 129.80(7) . . ?
O14 Dy1 O7 142.05(7) . . ?
O14 Dy1 O11 99.13(7) . . ?
C7 N1 C8A 116.9(3) . . ?
C7 N1 C8B 113.5(4) . . ?
C7 N1 V1 124.6(2) . . ?
C8A N1 V1 115.7(3) . . ?
C8B N1 V1 121.6(4) . . ?
C10A N2 V1 120.88(19) . . ?
C10B N2 V1 120.88(19) . . ?
C11 N2 C10A 115.4(2) . . ?
C11 N2 C10B 115.4(2) . . ?
C11 N2 V1 123.46(19) . . ?
O7 N3 Dy1 59.83(13) . . ?
O7 N3 O8 115.9(2) . . ?
O8 N3 Dy1 56.06(13) . . ?
O9 N3 Dy1 176.5(2) . . ?
O9 N3 O7 123.3(2) . . ?
O9 N3 O8 120.9(2) . . ?
O11 N4 O10 117.0(2) . . ?
O12 N4 O10 120.4(2) . . ?
O12 N4 O11 122.6(2) . . ?
O13 N5 Dy1 56.62(13) . . ?
O14 N5 Dy1 59.38(14) . . ?
O14 N5 O13 115.3(2) . . ?
O15 N5 Dy1 172.2(2) . . ?
O15 N5 O13 121.6(2) . . ?
O15 N5 O14 123.1(3) . . ?
C1 O1 Dy1 123.70(17) . . ?
C1 O1 V1 127.90(17) . . ?
V1 O1 Dy1 105.22(8) . . ?
C17 O2 Dy1 124.48(16) . . ?
C17 O2 V1 128.46(17) . . ?
V1 O2 Dy1 106.39(8) . . ?
V1 O3 H3A 126(3) . . ?
V1 O3 H3B 115(3) . . ?
H3A O3 H3B 106(2) . . ?
C2 O5 C18 115.8(2) . . ?
C2 O5 Dy1 118.59(16) . . ?
C18 O5 Dy1 125.51(16) . . ?
C16 O6 C19 114.9(2) . . ?
C16 O6 Dy1 118.24(15) . . ?
C19 O6 Dy1 126.50(16) . . ?
N3 O7 Dy1 94.06(15) . . ?
N3 O8 Dy1 97.42(15) . . ?
N4 O10 Dy1 102.88(16) . . ?
N4 O11 Dy1 90.66(16) . . ?
N5 O13 Dy1 96.98(15) . . ?
N5 O14 Dy1 94.45(16) . . ?
N1 V1 Dy1 130.56(8) . . ?
N1 V1 N2 95.59(10) . . ?
N1 V1 O3 80.35(10) . . ?
N2 V1 Dy1 131.61(7) . . ?
N2 V1 O3 80.33(9) . . ?
O1 V1 Dy1 41.20(5) . . ?
O1 V1 N1 89.36(10) . . ?
O1 V1 N2 162.88(9) . . ?
O1 V1 O3 84.38(8) . . ?
O2 V1 Dy1 40.55(5) . . ?
O2 V1 N1 158.17(10) . . ?
O2 V1 N2 91.28(9) . . ?
O2 V1 O1 78.56(8) . . ?
O2 V1 O3 80.43(8) . . ?
O3 V1 Dy1 92.50(5) . . ?
O4 V1 Dy1 94.50(8) . . ?
O4 V1 N1 97.16(12) . . ?
O4 V1 N2 92.88(11) . . ?
O4 V1 O1 102.77(10) . . ?
O4 V1 O2 103.18(10) . . ?
O4 V1 O3 172.45(10) . . ?

loop_
_geom_bond_atom_site_label_1
_geom_bond_atom_site_label_2
_geom_bond_distance
_geom_bond_site_symmetry_2
_geom_bond_publ_flag
C1 C2 1.407(4) . ?
C1 C6 1.405(4) . ?
C1 O1 1.333(3) . ?
C2 C3 1.378(4) . ?
C2 O5 1.390(3) . ?
C3 H3 0.9500 . ?
C3 C4 1.396(4) . ?
C4 H4 0.9500 . ?
C4 C5 1.374(5) . ?
C5 H5 0.9500 . ?
C5 C6 1.413(4) . ?
C6 C7 1.450(4) . ?
C7 H7 0.9500 . ?
C7 N1 1.281(4) . ?
C8A H8AA 0.9900 . ?
C8A H8AB 0.9900 . ?
C8A C9A 1.503(9) . ?
C8A N1 1.556(8) . ?
C9A H9AA 0.9900 . ?
C9A H9AB 0.9900 . ?
C9A C10A 1.443(6) . ?
C10A H10A 0.9900 . ?
C10A H10B 0.9900 . ?
C10A N2 1.483(4) . ?
C8B H8BA 0.9900 . ?
C8B H8BB 0.9900 . ?
C8B C9B 1.527(11) . ?
C8B N1 1.447(8) . ?
C9B H9BA 0.9900 . ?
C9B H9BB 0.9900 . ?
C9B C10B 1.588(7) . ?
C10B H10C 0.9900 . ?
C10B H10D 0.9900 . ?
C10B N2 1.483(4) . ?
C11 H11 0.9500 . ?
C11 C12 1.450(4) . ?
C11 N2 1.278(4) . ?
C12 C13 1.410(4) . ?
C12 C17 1.404(4) . ?
C13 H13 0.9500 . ?
C13 C14 1.364(4) . ?
C14 H14 0.9500 . ?
C14 C15 1.395(4) . ?
C15 H15 0.9500 . ?
C15 C16 1.379(4) . ?
C16 C17 1.406(4) . ?
C16 O6 1.386(3) . ?
C17 O2 1.338(3) . ?
C18 H18A 0.9800 . ?
C18 H18B 0.9800 . ?
C18 H18C 0.9800 . ?
C18 O5 1.454(3) . ?
C19 H19A 0.9800 . ?
C19 H19B 0.9800 . ?
C19 H19C 0.9800 . ?
C19 O6 1.453(3) . ?
Dy1 N3 2.856(2) . ?
Dy1 N5 2.864(2) . ?
Dy1 O1 2.3716(18) . ?
Dy1 O2 2.3541(18) . ?
Dy1 O5 2.5051(19) . ?
Dy1 O6 2.5206(19) . ?
Dy1 O7 2.476(2) . ?
Dy1 O8 2.390(2) . ?
Dy1 O10 2.430(2) . ?
Dy1 O11 2.692(2) . ?
Dy1 O13 2.409(2) . ?
Dy1 O14 2.472(2) . ?
N1 V1 2.078(3) . ?
N2 V1 2.082(2) . ?
N3 O7 1.261(3) . ?
N3 O8 1.286(3) . ?
N3 O9 1.217(3) . ?
N4 O10 1.268(3) . ?
N4 O11 1.249(3) . ?
N4 O12 1.238(3) . ?
N5 O13 1.283(3) . ?
N5 O14 1.267(3) . ?
N5 O15 1.216(3) . ?
O1 V1 1.991(2) . ?
O2 V1 1.9755(19) . ?
O3 V1 2.287(2) . ?
O3 H3A 0.843(10) . ?
O3 H3B 0.843(10) . ?
O4 V1 1.592(2) . ?

loop_
_geom_torsion_atom_site_label_1
_geom_torsion_atom_site_label_2
_geom_torsion_atom_site_label_3
_geom_torsion_atom_site_label_4
_geom_torsion
_geom_torsion_site_symmetry_1
_geom_torsion_site_symmetry_2
_geom_torsion_site_symmetry_3
_geom_torsion_site_symmetry_4
_geom_torsion_publ_flag
C1 C2 C3 C4 0.5(4) . . . . ?
C1 C2 O5 C18 165.4(2) . . . . ?
C1 C2 O5 Dy1 -11.5(3) . . . . ?
C1 C6 C7 N1 7.6(5) . . . . ?
C2 C1 C6 C5 -2.9(4) . . . . ?
C2 C1 C6 C7 175.0(3) . . . . ?
C2 C1 O1 Dy1 10.9(3) . . . . ?
C2 C1 O1 V1 167.71(18) . . . . ?
C2 C3 C4 C5 -1.7(4) . . . . ?
C3 C2 O5 C18 -14.4(4) . . . . ?
C3 C2 O5 Dy1 168.7(2) . . . . ?
C3 C4 C5 C6 0.6(5) . . . . ?
C4 C5 C6 C1 1.8(4) . . . . ?
C4 C5 C6 C7 -176.3(3) . . . . ?
C5 C6 C7 N1 -174.4(3) . . . . ?
C6 C1 C2 C3 1.9(4) . . . . ?
C6 C1 C2 O5 -178.0(2) . . . . ?
C6 C1 O1 Dy1 -170.04(19) . . . . ?
C6 C1 O1 V1 -13.2(4) . . . . ?
C6 C7 N1 C8A 165.8(4) . . . . ?
C6 C7 N1 C8B -167.4(5) . . . . ?
C6 C7 N1 V1 5.8(4) . . . . ?
C8A C9A C10A N2 -74.7(5) . . . . ?
C9A C8A N1 C7 150.7(5) . . . . ?
C9A C8A N1 V1 -47.5(7) . . . . ?
C9A C10A N2 C11 -139.1(3) . . . . ?
C9A C10A N2 V1 46.3(4) . . . . ?
C8B C9B C10B N2 54.9(6) . . . . ?
C9B C8B N1 C7 -137.2(5) . . . . ?
C9B C8B N1 V1 49.4(7) . . . . ?
C9B C10B N2 C11 175.9(3) . . . . ?
C9B C10B N2 V1 1.4(4) . . . . ?
C11 C12 C13 C14 177.5(3) . . . . ?
C11 C12 C17 C16 -176.0(2) . . . . ?
C11 C12 C17 O2 2.0(4) . . . . ?
C12 C11 N2 C10A -179.6(3) . . . . ?
C12 C11 N2 C10B -179.6(3) . . . . ?
C12 C11 N2 V1 -5.2(4) . . . . ?
C12 C13 C14 C15 -0.8(5) . . . . ?
C12 C17 O2 Dy1 170.23(19) . . . . ?
C12 C17 O2 V1 0.9(4) . . . . ?
C13 C12 C17 C16 1.9(4) . . . . ?
C13 C12 C17 O2 179.8(2) . . . . ?
C13 C14 C15 C16 0.8(4) . . . . ?
C14 C15 C16 C17 0.6(4) . . . . ?
C14 C15 C16 O6 -178.0(3) . . . . ?
C15 C16 C17 C12 -2.0(4) . . . . ?
C15 C16 C17 O2 180.0(2) . . . . ?
C15 C16 O6 C19 17.3(4) . . . . ?
C15 C16 O6 Dy1 -169.1(2) . . . . ?
C16 C17 O2 Dy1 -11.8(3) . . . . ?
C16 C17 O2 V1 178.91(18) . . . . ?
C17 C12 C13 C14 -0.5(4) . . . . ?
C17 C16 O6 C19 -161.5(2) . . . . ?
C17 C16 O6 Dy1 12.1(3) . . . . ?
N1 C8A C9A C10A 77.3(7) . . . . ?
N1 C8B C9B C10B -82.0(7) . . . . ?
N2 C11 C12 C13 -177.3(3) . . . . ?
N2 C11 C12 C17 0.6(5) . . . . ?
O1 C1 C2 C3 -179.0(3) . . . . ?
O1 C1 C2 O5 1.2(4) . . . . ?
O1 C1 C6 C5 178.0(3) . . . . ?
O1 C1 C6 C7 -4.0(4) . . . . ?
O5 C2 C3 C4 -179.7(3) . . . . ?
O6 C16 C17 C12 176.9(2) . . . . ?
O6 C16 C17 O2 -1.2(3) . . . . ?
O7 N3 O8 Dy1 1.4(3) . . . . ?
O8 N3 O7 Dy1 -1.4(2) . . . . ?
O9 N3 O7 Dy1 178.1(3) . . . . ?
O9 N3 O8 Dy1 -178.1(2) . . . . ?
O10 N4 O11 Dy1 -5.2(2) . . . . ?
O11 N4 O10 Dy1 5.9(3) . . . . ?
O12 N4 O10 Dy1 -174.2(2) . . . . ?
O12 N4 O11 Dy1 174.9(2) . . . . ?
O13 N5 O14 Dy1 9.0(2) . . . . ?
O14 N5 O13 Dy1 -9.2(2) . . . . ?
O15 N5 O13 Dy1 171.0(2) . . . . ?
O15 N5 O14 Dy1 -171.3(2) . . . . ?
